data_9015118
loop_
_publ_author_name
'Demartin, F.'
'Castellano, C.'
'Gramaccioli, C. M.'
'Campostrini, I.'

_publ_section_title
;
 Aluminum-for-iron substitution, hydrogen bonding,
 and a novel structure-type in coquimbite-like minerals
;
_journal_name_full 'The Canadian Mineralogist'
_journal_page_first 323
_journal_page_last 333
_journal_paper_doi 10.3749/canmin.48.2.323
_journal_volume 48
_journal_year 2010
_chemical_compound_source 'the Dexter No. 7 mine, Calf Mesa, San Rafael Swell, Utah, USA'
_chemical_formula_sum 'Al Fe3 H36 O42 S6'
_chemical_name_mineral Coquimbite
_space_group_IT_number 163
_symmetry_space_group_name_Hall '-P 3 2c'
_symmetry_space_group_name_H-M 'P -3 1 c'
_cell_angle_alpha 90
_cell_angle_beta 90
_cell_angle_gamma 120
_cell_formula_units_Z 2
_cell_length_a 10.9170
_cell_length_b 10.9170
_cell_length_c 17.0829
_cell_volume 1763.189
_database_code_amcsd 0006335
_exptl_crystal_density_diffrn 2.063
_cod_original_formula_sum 'Al Fe3 S6 O42 H36'
_cod_database_code 9015118

loop_
_space_group_symop_operation_xyz
x,y,z
x-y,-y,1/2+z
y,-x+y,-z
-y,-x,1/2-z
-x+y,-x,z
-x,-x+y,1/2+z
-x,-y,-z
-x+y,y,1/2-z
-y,x-y,z
y,x,1/2+z
x-y,x,-z
x,x-y,1/2-z

loop_
_atom_site_aniso_label
_atom_site_aniso_U_11
_atom_site_aniso_U_22
_atom_site_aniso_U_33
_atom_site_aniso_U_12
_atom_site_aniso_U_13
_atom_site_aniso_U_23
Al1 0.01100 0.01100 0.01750 0.00550 0.00000 0.00000
Fe2 0.01042 0.01042 0.01348 0.00521 0.00000 0.00000
Fe3 0.01755 0.01755 0.01608 0.00877 0.00000 0.00000
S 0.01348 0.01082 0.01620 0.00508 -0.00077 -0.00228
O1 0.01950 0.01870 0.03280 0.01033 -0.00030 -0.00940
O2 0.01700 0.01700 0.02350 0.00338 0.00300 -0.00020
O3 0.02190 0.01820 0.01890 0.00809 -0.00360 0.00130
O4 0.01820 0.01500 0.01810 0.00852 -0.00420 -0.00564
OW1 0.02010 0.01500 0.02780 0.00764 -0.00870 -0.00170
OW2 0.02900 0.02590 0.03170 0.00940 0.00290 -0.00300
OW3 0.03880 0.02750 0.02750 0.02090 0.01370 0.00980

loop_
_atom_site_label
_atom_site_fract_x
_atom_site_fract_y
_atom_site_fract_z
_atom_site_occupancy
_atom_site_U_iso_or_equiv
_atom_site_type_symbol
_atom_site_attached_hydrogens
Al1 0.00000 0.00000 0.00000 1.00000 0.01316 Al 0
Fe2 0.33333 0.66667 0.25000 1.00000 0.01144 Fe 0
Fe3 0.66667 0.33333 0.00252 1.00000 0.01706 Fe 0
S 0.24452 0.41476 0.12298 1.00000 0.01394 S 0
O1 0.31821 0.34525 0.09071 1.00000 0.02331 O 0
O2 0.10820 0.31058 0.15487 1.00000 0.02144 O 0
O3 0.21931 0.49404 0.06011 1.00000 0.02054 O 0
O4 0.33546 0.51568 0.18451 1.00000 0.01702 O 0
OW1 0.16438 0.06998 0.06151 1.00000 0.02145 O 0
OW2 0.44923 0.11635 0.20975 1.00000 0.03080 O 0
OW3 0.57172 0.16237 0.07102 1.00000 0.02932 O 0
H11 0.18310 0.01500 0.08690 1.00000 0.06300 H 0
H12 0.21940 0.15510 0.07450 1.00000 0.05000 H 0
H21 0.37350 0.03790 0.20630 1.00000 0.04000 H 0
H22a 0.51620 0.11040 0.23140 0.50000 0.05600 H 0
H22b 0.42020 0.16230 0.23560 0.50000 0.07500 H 0
H31 0.59680 0.10110 0.07280 1.00000 0.05500 H 0
H32 0.53180 0.14710 0.11520 1.00000 0.06300 H 0

loop_
_cod_changelog_entry_id
_cod_changelog_entry_author
_cod_changelog_entry_date
_cod_changelog_entry_text
1
;cod-tools version 3.8.0
Id: cif_guess_AMCSD_atom_types 9574 2023-05-10 09:00:05Z saulius
;
2023-05-10T18:55:47+03:00
;Derived atom types and hydrogen counts
from atom names that follow the AMCSD naming convention
(Wat == water, O-H == hydroxyl).
;

loop_
_cod_related_entry_id
_cod_related_entry_database
_cod_related_entry_code
1 AMCSD 0006335
